data_1515630
loop_
_publ_author_name
'Liu, Jianzhao'
'Deng, Chunmei'
'Tseng, Nai-Wen'
'Chan, Carrie Y. K.'
'Yue, Yanan'
'Ng, Jason C. Y.'
'Lam, Jacky W. Y.'
'Wang, Jian'
'Hong, Yuning'
'Sung, Herman H. Y.'
'Williams, Ian D.'
'Tang, Ben Zhong'

_publ_section_title
;
 A new polymerisation route to conjugated polymers: regio- and
 stereoselective synthesis of linear and hyperbranched poly(arylene
 chlorovinylene)s by decarbonylative polyaddition of aroyl chlorides and
 alkynes
;
_journal_issue 9
_journal_name_full 'Chemical Science'
_journal_page_first 1850
_journal_paper_doi 10.1039/c1sc00300c
_journal_volume 2
_journal_year 2011
_chemical_absolute_configuration ad
_chemical_formula_moiety 'C30 H21 Cl3'
_chemical_formula_sum 'C30 H21 Cl3'
_chemical_formula_weight 487.82
_chemical_name_systematic
;
?
;
_space_group_IT_number 161
_space_group_name_Hall 'R 3 -2"c'
_symmetry_cell_setting hexagonal
_symmetry_space_group_name_Hall 'R 3 -2"c'
_symmetry_space_group_name_H-M 'R 3 c :H'
_atom_sites_solution_hydrogens geom
_atom_sites_solution_primary direct
_atom_sites_solution_secondary difmap
_audit_creation_date 2011-02-07
_audit_creation_method
;
Olex2 1.1-beta
(compiled 2011.01.21 svn.r1625, GUI svn.r3464)
;
_cell_angle_alpha 90.00
_cell_angle_beta 90.00
_cell_angle_gamma 120.00
_cell_formula_units_Z 6
_cell_length_a 24.8014(16)
_cell_length_b 24.8014(16)
_cell_length_c 6.8350(9)
_cell_measurement_reflns_used 2960
_cell_measurement_temperature 173.0
_cell_measurement_theta_max 27.15
_cell_measurement_theta_min 2.85
_cell_volume 3641.0(6)
_computing_cell_refinement 'SAINT v7.34A (Bruker, 200?)'
_computing_data_collection 'SMART v5.625 (Bruker, 2001)'
_computing_data_reduction 'SAINT v7.34A (Bruker, 200?)'
_computing_molecular_graphics
;
O. V. Dolomanov, L. J. Bourhis, R. J. Gildea, J. A. K. Howard and H. Puschmann,
OLEX2: a complete structure solution, refinement and analysis program.
J. Appl. Cryst. (2009). 42, 339-341.
;
_computing_publication_material
;
O. V. Dolomanov, L. J. Bourhis, R. J. Gildea, J. A. K. Howard and H. Puschmann,
OLEX2: a complete structure solution, refinement and analysis program.
J. Appl. Cryst. (2009). 42, 339-341.
;
_computing_structure_refinement 'SHELXL-97 (Sheldrick, 1997)'
_computing_structure_solution 'smtbx-flip (Bourhis, 2008)'
_diffrn_ambient_temperature 173.0
_diffrn_detector_area_resol_mean 8
_diffrn_measured_fraction_theta_full 0.982
_diffrn_measured_fraction_theta_max 0.984
_diffrn_measurement_device_type 'Bruker SMART APEX CCD area detector'
_diffrn_measurement_method '\w and \f scans'
_diffrn_radiation_monochromator graphite
_diffrn_radiation_type MoK\a
_diffrn_radiation_wavelength 0.71073
_diffrn_reflns_av_R_equivalents 0.0254
_diffrn_reflns_av_unetI/netI 0.0225
_diffrn_reflns_limit_h_max 30
_diffrn_reflns_limit_h_min -31
_diffrn_reflns_limit_k_max 31
_diffrn_reflns_limit_k_min -29
_diffrn_reflns_limit_l_max 7
_diffrn_reflns_limit_l_min -8
_diffrn_reflns_number 6926
_diffrn_reflns_theta_full 25.00
_diffrn_reflns_theta_max 26.98
_diffrn_reflns_theta_min 1.64
_diffrn_source 'sealed tube'
_diffrn_source_current 40.0
_diffrn_source_power 2.0
_diffrn_source_target Mo
_diffrn_source_voltage 50.0
_exptl_absorpt_coefficient_mu 0.394
_exptl_absorpt_correction_T_max 1.00
_exptl_absorpt_correction_T_min 0.916220
_exptl_absorpt_correction_type multi-scan
_exptl_absorpt_process_details
;
SADABS-2004/1 (Bruker,2004) was used for absorption correction.
R(int) was 0.0255 before and 0.0160 after correction.
The Ratio of minimum to maximum transmission is 0.916220.
The \l/2 correction factor is 0.0015
;
_exptl_crystal_colour colourless
_exptl_crystal_density_diffrn 1.335
_exptl_crystal_density_method 'not measured'
_exptl_crystal_description needle
_exptl_crystal_F_000 1512
_exptl_crystal_size_max 0.25
_exptl_crystal_size_mid 0.08
_exptl_crystal_size_min 0.06
_refine_diff_density_max 0.293
_refine_diff_density_min -0.172
_refine_diff_density_rms 0.056
_refine_ls_abs_structure_details 'Flack H D (1983), Acta Cryst. A39, 876-881'
_refine_ls_abs_structure_Flack 0.03(6)
_refine_ls_extinction_method none
_refine_ls_goodness_of_fit_ref 1.070
_refine_ls_hydrogen_treatment constr
_refine_ls_matrix_type full
_refine_ls_number_parameters 100
_refine_ls_number_reflns 1603
_refine_ls_number_restraints 1
_refine_ls_restrained_S_all 1.070
_refine_ls_R_factor_all 0.0357
_refine_ls_R_factor_gt 0.0344
_refine_ls_shift/su_max 0.000
_refine_ls_shift/su_mean 0.000
_refine_ls_structure_factor_coef Fsqd
_refine_ls_weighting_details 'calc w=1/[\s^2^(Fo^2^)+(0.0594P)^2^+0.1693P] where P=(Fo^2^+2Fc^2^)/3'
_refine_ls_weighting_scheme calc
_refine_ls_wR_factor_gt 0.0828
_refine_ls_wR_factor_ref 0.0834
_reflns_number_gt 1554
_reflns_number_total 1603
_reflns_threshold_expression >2sigma(I)
_cod_data_source_file c1sc00300c.txt
_cod_data_source_block jian15
_cod_depositor_comments
;
The following automatic conversions were performed:

'_symmetry_cell_setting' value 'Hexagonal' changed to 'hexagonal'
according to
/usr/data/users/saulius/automatic-downloads/retrospective/RSC/lib/dictionaries/cif_core.dic
dictionary named 'cif_core.dic' version 2.4.2 from
2011-04-26.

'_diffrn_source_target' value 'MO' changed to 'Mo'
according to
/usr/data/users/saulius/automatic-downloads/retrospective/RSC/lib/dictionaries/cif_core.dic
dictionary named 'cif_core.dic' version 2.4.2 from 2011-04-26.

Automatic conversion script
Id: cif_fix_values 2281 2013-09-26 08:29:07Z andrius 
;
_cod_original_sg_symbol_H-M R3c
_cod_database_code 1515630

loop_
_space_group_symop_id
_space_group_symop_operation_xyz
1 'x, y, z'
2 '-y, x-y, z'
3 '-x+y, -x, z'
4 '-x+y, y, z+1/2'
5 'x, x-y, z+1/2'
6 '-y, -x, z+1/2'
7 'x+2/3, y+1/3, z+1/3'
8 '-y+2/3, x-y+1/3, z+1/3'
9 '-x+y+2/3, -x+1/3, z+1/3'
10 '-x+y+2/3, y+1/3, z+5/6'
11 'x+2/3, x-y+1/3, z+5/6'
12 '-y+2/3, -x+1/3, z+5/6'
13 'x+1/3, y+2/3, z+2/3'
14 '-y+1/3, x-y+2/3, z+2/3'
15 '-x+y+1/3, -x+2/3, z+2/3'
16 '-x+y+1/3, y+2/3, z+7/6'
17 'x+1/3, x-y+2/3, z+7/6'
18 '-y+1/3, -x+2/3, z+7/6'

loop_
_atom_site_label
_atom_site_type_symbol
_atom_site_fract_x
_atom_site_fract_y
_atom_site_fract_z
_atom_site_U_iso_or_equiv
_atom_site_adp_type
_atom_site_occupancy
_atom_site_symmetry_multiplicity
_atom_site_calc_flag
_atom_site_refinement_flags
Cl1 Cl 0.72361(2) 0.52440(2) 0.40764(8) 0.03350(16) Uani 1 1 d .
C1 C 0.65080(9) 0.48296(9) 0.2933(3) 0.0260(4) Uani 1 1 d .
C2 C 0.62637(9) 0.42338(9) 0.2442(3) 0.0235(4) Uani 1 1 d .
H2 H 0.5858 0.4059 0.1902 0.028 Uiso 1 1 calc R
C3 C 0.64900(8) 0.37886(8) 0.2559(3) 0.0201(4) Uani 1 1 d .
C4 C 0.60426(8) 0.31611(8) 0.2553(3) 0.0215(4) Uani 1 1 d .
H4 H 0.5614 0.3042 0.2543 0.026 Uiso 1 1 calc R
C5 C 0.61896(9) 0.51981(8) 0.2603(3) 0.0271(4) Uani 1 1 d .
C6 C 0.62214(10) 0.56221(10) 0.4004(4) 0.0356(5) Uani 1 1 d .
H6 H 0.6451 0.5683 0.5176 0.043 Uiso 1 1 calc R
C7 C 0.59172(12) 0.59537(11) 0.3676(4) 0.0445(6) Uani 1 1 d .
H7 H 0.5939 0.6242 0.4631 0.053 Uiso 1 1 calc R
C8 C 0.55838(11) 0.58701(11) 0.1981(5) 0.0491(6) Uani 1 1 d .
H8 H 0.5378 0.6101 0.1769 0.059 Uiso 1 1 calc R
C9 C 0.55496(12) 0.54506(12) 0.0591(5) 0.0499(7) Uani 1 1 d .
H9 H 0.5318 0.5390 -0.0576 0.060 Uiso 1 1 calc R
C10 C 0.58566(11) 0.51168(10) 0.0903(4) 0.0381(5) Uani 1 1 d .
H10 H 0.5837 0.4831 -0.0060 0.046 Uiso 1 1 calc R

loop_
_atom_site_aniso_label
_atom_site_aniso_U_11
_atom_site_aniso_U_22
_atom_site_aniso_U_33
_atom_site_aniso_U_23
_atom_site_aniso_U_13
_atom_site_aniso_U_12
Cl1 0.0292(3) 0.0250(2) 0.0450(3) -0.0077(2) -0.0126(2) 0.0126(2)
C1 0.0233(9) 0.0251(9) 0.0276(11) 0.0003(7) 0.0025(7) 0.0105(8)
C2 0.0207(8) 0.0222(9) 0.0255(9) 0.0009(7) 0.0004(7) 0.0091(7)
C3 0.0251(9) 0.0235(8) 0.0126(8) -0.0014(6) -0.0013(6) 0.0129(7)
C4 0.0214(8) 0.0254(9) 0.0176(9) -0.0012(7) -0.0008(6) 0.0117(7)
C5 0.0220(8) 0.0174(8) 0.0389(11) 0.0014(8) 0.0029(8) 0.0075(7)
C6 0.0336(11) 0.0293(10) 0.0447(13) -0.0010(9) 0.0060(9) 0.0163(9)
C7 0.0365(12) 0.0317(11) 0.0683(17) -0.0030(11) 0.0118(12) 0.0194(10)
C8 0.0262(11) 0.0306(11) 0.096(2) 0.0063(12) 0.0011(11) 0.0181(9)
C9 0.0332(12) 0.0352(13) 0.078(2) -0.0020(12) -0.0202(12) 0.0147(10)
C10 0.0348(11) 0.0242(10) 0.0525(14) -0.0040(9) -0.0078(10) 0.0127(9)

loop_
_atom_type_symbol
_atom_type_description
_atom_type_scat_dispersion_real
_atom_type_scat_dispersion_imag
_atom_type_scat_source
C C 0.0033 0.0016 'International Tables Vol C Tables 4.2.6.8 and 6.1.1.4'
H H 0.0000 0.0000 'International Tables Vol C Tables 4.2.6.8 and 6.1.1.4'
Cl Cl 0.1484 0.1585 'International Tables Vol C Tables 4.2.6.8 and 6.1.1.4'

loop_
_geom_angle_atom_site_label_1
_geom_angle_atom_site_label_2
_geom_angle_atom_site_label_3
_geom_angle
_geom_angle_site_symmetry_1
_geom_angle_site_symmetry_3
C2 C1 Cl1 121.85(16) . .
C2 C1 C5 123.73(18) . .
C5 C1 Cl1 114.42(14) . .
C1 C2 C3 133.48(18) . .
C4 C3 C2 124.23(16) 3_665 .
C4 C3 C2 116.79(16) . .
C4 C3 C4 118.85(18) . 3_665
C3 C4 C3 121.14(18) . 2_655
C6 C5 C1 120.64(19) . .
C10 C5 C1 119.88(17) . .
C10 C5 C6 119.5(2) . .
C7 C6 C5 119.7(2) . .
C8 C7 C6 120.7(2) . .
C7 C8 C9 119.9(2) . .
C8 C9 C10 119.8(2) . .
C5 C10 C9 120.5(2) . .

loop_
_geom_bond_atom_site_label_1
_geom_bond_atom_site_label_2
_geom_bond_distance
_geom_bond_site_symmetry_2
Cl1 C1 1.753(2) .
C1 C2 1.330(3) .
C1 C5 1.494(3) .
C2 C3 1.470(3) .
C3 C4 1.397(3) 3_665
C3 C4 1.388(3) .
C4 C3 1.397(3) 2_655
C5 C6 1.395(3) .
C5 C10 1.381(3) .
C6 C7 1.384(3) .
C7 C8 1.378(4) .
C8 C9 1.380(4) .
C9 C10 1.393(3) .
